data_7050235
loop_
_publ_author_name
'Nail M. Shavaleev'
'Andrea Barbieri'
'Z\"oe R. Bell'
'Michael D. Ward'
'Francesco Barigelletti'

_publ_section_title
;
 New ligands in the 2,2'-dipyridylamine series and their Re(I)
 complexes; synthesis, structures and luminescence properties
;
_journal_issue 3
_journal_name_full 'New J. Chem.'
_journal_page_first 398
_journal_page_last 405
_journal_paper_doi 10.1039/b312647a
_journal_volume 28
_journal_year 2004
_chemical_formula_moiety 'C33 H39 Cl N3 O10 Re'
_chemical_formula_sum 'C33 H39 Cl N3 O10 Re'
_chemical_formula_weight 859.32
_chemical_name_systematic
;
?
;
_space_group_IT_number 2
_symmetry_cell_setting triclinic
_symmetry_space_group_name_Hall '-P 1'
_symmetry_space_group_name_H-M 'P -1'
_atom_sites_solution_hydrogens geom
_atom_sites_solution_primary direct
_atom_sites_solution_secondary difmap
_audit_creation_method SHELXL-97
_cell_angle_alpha 74.20(3)
_cell_angle_beta 80.21(4)
_cell_angle_gamma 62.56(2)
_cell_formula_units_Z 2
_cell_length_a 11.170(4)
_cell_length_b 11.937(4)
_cell_length_c 16.536(5)
_cell_measurement_reflns_used 48
_cell_measurement_temperature 100(2)
_cell_measurement_theta_max 1
_cell_measurement_theta_min 0.835189
_cell_volume 1880.3(12)
_computing_cell_refinement 'Bruker SAINT (Bruker, 1998)'
_computing_data_collection 'Bruker SMART (Bruker, 1998)'
_computing_data_reduction 'Bruker SHELXTL (Bruker, 1998)'
_computing_molecular_graphics 'Bruker SHELXTL (Bruker, 1998)'
_computing_publication_material 'Bruker SHELXTL (Bruker, 1998)'
_computing_structure_refinement 'Bruker SHELXTL (Bruker, 1998)'
_computing_structure_solution 'Bruker SHELXTL (Bruker, 1998)'
_diffrn_ambient_temperature 100(2)
_diffrn_measured_fraction_theta_full 0.997
_diffrn_measured_fraction_theta_max 0.997
_diffrn_measurement_device_type 'CCD area detector'
_diffrn_measurement_method '\w rotation with narrow frames'
_diffrn_radiation_monochromator graphite
_diffrn_radiation_source 'fine-focus sealed tube'
_diffrn_radiation_type MoK\a
_diffrn_radiation_wavelength 0.71073
_diffrn_reflns_av_R_equivalents 0.0534
_diffrn_reflns_av_sigmaI/netI 0.0727
_diffrn_reflns_limit_h_max 14
_diffrn_reflns_limit_h_min -14
_diffrn_reflns_limit_k_max 15
_diffrn_reflns_limit_k_min -15
_diffrn_reflns_limit_l_max 21
_diffrn_reflns_limit_l_min -21
_diffrn_reflns_number 21637
_diffrn_reflns_theta_full 27.48
_diffrn_reflns_theta_max 27.48
_diffrn_reflns_theta_min 1.97
_diffrn_standards_decay_% 0
_diffrn_standards_number 0
_exptl_absorpt_coefficient_mu 3.357
_exptl_absorpt_correction_T_max 0.70
_exptl_absorpt_correction_T_min 0.25
_exptl_absorpt_correction_type multi-scan
_exptl_absorpt_process_details 'SADABS (Sheldrick, 1996)'
_exptl_crystal_colour colourless
_exptl_crystal_density_diffrn 1.518
_exptl_crystal_density_method 'not measured'
_exptl_crystal_description block
_exptl_crystal_F_000 860
_exptl_crystal_size_max 0.4
_exptl_crystal_size_mid 0.1
_exptl_crystal_size_min 0.1
_refine_diff_density_max 1.623
_refine_diff_density_min -1.112
_refine_diff_density_rms 0.147
_refine_ls_extinction_method none
_refine_ls_goodness_of_fit_ref 0.975
_refine_ls_hydrogen_treatment mixed
_refine_ls_matrix_type full
_refine_ls_number_parameters 433
_refine_ls_number_reflns 8612
_refine_ls_number_restraints 0
_refine_ls_restrained_S_all 0.975
_refine_ls_R_factor_all 0.0472
_refine_ls_R_factor_gt 0.0371
_refine_ls_shift/su_max 0.001
_refine_ls_shift/su_mean 0.000
_refine_ls_structure_factor_coef Fsqd
_refine_ls_weighting_details 'calc w=1/[\s^2^(Fo^2^)+(0.0278P)^2^+0.0000P] where P=(Fo^2^+2Fc^2^)/3'
_refine_ls_weighting_scheme calc
_refine_ls_wR_factor_gt 0.0716
_refine_ls_wR_factor_ref 0.0743
_reflns_number_gt 7322
_reflns_number_total 8612
_reflns_threshold_expression >2sigma(I)
_cod_data_source_file b312647a.txt
_cod_data_source_block test
_cod_depositor_comments
;
The following automatic conversions were performed:
'_symmetry_cell_setting' value 'Triclinic' changed to 'triclinic'
according to '/home/saulius/struct/CIF-dictionaries/cif_core.dic'
dictionary named 'cif_core.dic' version 2.4.1 from 2010-06-29.

Automatic conversion script
Id: cif_fix_enum 1527 2010-12-29 10:47:43Z saulius 
;
_cod_original_cell_volume 1880.3(11)
_cod_original_sg_symbol_H-M P-1
_cod_database_code 7050235

loop_
_symmetry_equiv_pos_as_xyz
'x, y, z'
'-x, -y, -z'

loop_
_atom_site_label
_atom_site_type_symbol
_atom_site_fract_x
_atom_site_fract_y
_atom_site_fract_z
_atom_site_U_iso_or_equiv
_atom_site_adp_type
_atom_site_occupancy
_atom_site_symmetry_multiplicity
_atom_site_calc_flag
_atom_site_refinement_flags
_atom_site_disorder_assembly
_atom_site_disorder_group
Re1 Re 0.258276(17) -0.354052(15) 0.328174(11) 0.01270(5) Uani 1 1 d . . .
Cl1 Cl 0.11197(11) -0.29546(10) 0.45350(7) 0.0248(2) Uani 1 1 d . . .
O31 O 0.4959(3) -0.5667(3) 0.4325(2) 0.0272(7) Uani 1 1 d . . .
O41 O 0.1732(3) -0.5630(3) 0.3246(2) 0.0301(8) Uani 1 1 d . . .
O51 O 0.4364(3) -0.4161(3) 0.1711(2) 0.0278(7) Uani 1 1 d . . .
O71 O 0.4402(3) -0.0748(2) -0.10078(17) 0.0146(6) Uani 1 1 d . . .
O74 O 0.4375(3) -0.1814(3) -0.22981(18) 0.0208(7) Uani 1 1 d . . .
O77 O 0.3684(3) -0.0276(3) -0.40407(18) 0.0225(7) Uani 1 1 d . . .
O80 O 0.2531(3) 0.2391(3) -0.41040(18) 0.0214(7) Uani 1 1 d . . .
O83 O 0.2411(3) 0.3604(3) -0.28742(18) 0.0184(6) Uani 1 1 d . . .
O86 O 0.3450(3) 0.1758(2) -0.12945(17) 0.0157(6) Uani 1 1 d . . .
N1 N 0.2386(3) -0.0950(3) 0.1856(2) 0.0141(7) Uani 1 1 d . . .
N11 N 0.3015(3) -0.1931(3) 0.3267(2) 0.0133(7) Uani 1 1 d . . .
N21 N 0.0945(3) -0.1929(3) 0.2557(2) 0.0133(7) Uani 1 1 d . . .
C12 C 0.3089(4) -0.1105(4) 0.2541(3) 0.0152(8) Uani 1 1 d . . .
C13 C 0.3894(4) -0.0464(4) 0.2460(3) 0.0192(9) Uani 1 1 d . . .
H13A H 0.4019 0.0035 0.1942 0.023 Uiso 1 1 calc R . .
C14 C 0.4501(4) -0.0577(4) 0.3152(3) 0.0211(10) Uani 1 1 d . . .
H14A H 0.5064 -0.0178 0.3102 0.025 Uiso 1 1 calc R . .
C15 C 0.4273(4) -0.1287(4) 0.3928(3) 0.0188(9) Uani 1 1 d . . .
H15A H 0.4607 -0.1309 0.4413 0.023 Uiso 1 1 calc R . .
C16 C 0.3539(4) -0.1955(4) 0.3957(3) 0.0154(8) Uani 1 1 d . . .
H16A H 0.3393 -0.2446 0.4472 0.018 Uiso 1 1 calc R . .
C22 C 0.1125(4) -0.1008(4) 0.1943(2) 0.0132(8) Uani 1 1 d . . .
C23 C 0.0115(5) -0.0147(4) 0.1392(3) 0.0216(10) Uani 1 1 d . . .
H23A H 0.0273 0.0443 0.0943 0.026 Uiso 1 1 calc R . .
C24 C -0.1115(5) -0.0174(4) 0.1517(3) 0.0266(11) Uani 1 1 d . . .
H24A H -0.1799 0.0408 0.1155 0.032 Uiso 1 1 calc R . .
C25 C -0.1348(4) -0.1059(4) 0.2178(3) 0.0213(10) Uani 1 1 d . . .
H25A H -0.2188 -0.1071 0.2279 0.026 Uiso 1 1 calc R . .
C26 C -0.0297(4) -0.1918(4) 0.2678(3) 0.0177(9) Uani 1 1 d . . .
H26A H -0.0437 -0.2525 0.3122 0.021 Uiso 1 1 calc R . .
C31 C 0.4051(5) -0.4856(4) 0.3943(3) 0.0186(9) Uani 1 1 d . . .
C41 C 0.2044(4) -0.4839(4) 0.3267(3) 0.0197(9) Uani 1 1 d . . .
C51 C 0.3712(4) -0.3905(4) 0.2261(3) 0.0181(9) Uani 1 1 d . . .
C61 C 0.2658(4) -0.0207(4) 0.1055(2) 0.0146(8) Uani 1 1 d . . .
C62 C 0.3427(4) -0.0871(4) 0.0432(2) 0.0119(8) Uani 1 1 d . . .
H62A H 0.3770 -0.1767 0.0540 0.014 Uiso 1 1 calc R . .
C63 C 0.3678(4) -0.0197(4) -0.0344(3) 0.0142(8) Uani 1 1 d . . .
C64 C 0.3170(4) 0.1161(4) -0.0509(3) 0.0155(8) Uani 1 1 d . . .
C65 C 0.2432(4) 0.1804(4) 0.0128(3) 0.0165(9) Uani 1 1 d . . .
H65A H 0.2114 0.2696 0.0032 0.020 Uiso 1 1 calc R . .
C66 C 0.2165(4) 0.1116(4) 0.0908(3) 0.0171(9) Uani 1 1 d . . .
H66A H 0.1656 0.1551 0.1327 0.021 Uiso 1 1 calc R . .
C72 C 0.4839(4) -0.2110(4) -0.0892(3) 0.0169(9) Uani 1 1 d . . .
H72A H 0.4081 -0.2320 -0.0697 0.020 Uiso 1 1 calc R . .
H72B H 0.5518 -0.2587 -0.0476 0.020 Uiso 1 1 calc R . .
C73 C 0.5415(4) -0.2472(4) -0.1719(3) 0.0178(9) Uani 1 1 d . . .
H73A H 0.6148 -0.2229 -0.1925 0.021 Uiso 1 1 calc R . .
H73B H 0.5768 -0.3400 -0.1653 0.021 Uiso 1 1 calc R . .
C75 C 0.4744(5) -0.2273(4) -0.3051(3) 0.0291(11) Uani 1 1 d . . .
H75A H 0.4899 -0.3170 -0.2928 0.035 Uiso 1 1 calc R . .
H75B H 0.5572 -0.2222 -0.3306 0.035 Uiso 1 1 calc R . .
C76 C 0.3623(5) -0.1456(4) -0.3644(3) 0.0283(11) Uani 1 1 d . . .
H76A H 0.3703 -0.1917 -0.4066 0.034 Uiso 1 1 calc R . .
H76B H 0.2759 -0.1284 -0.3336 0.034 Uiso 1 1 calc R . .
C78 C 0.2473(4) 0.0622(4) -0.4460(3) 0.0213(10) Uani 1 1 d . . .
H78A H 0.1697 0.0710 -0.4070 0.026 Uiso 1 1 calc R . .
H78B H 0.2395 0.0304 -0.4920 0.026 Uiso 1 1 calc R . .
C79 C 0.2493(5) 0.1908(4) -0.4792(3) 0.0232(10) Uani 1 1 d . . .
H79A H 0.3280 0.1819 -0.5172 0.028 Uiso 1 1 calc R . .
H79B H 0.1692 0.2505 -0.5103 0.028 Uiso 1 1 calc R . .
C81 C 0.2008(5) 0.3764(4) -0.4287(3) 0.0222(10) Uani 1 1 d . . .
H81A H 0.1037 0.4152 -0.4176 0.027 Uiso 1 1 calc R . .
H81B H 0.2201 0.4084 -0.4876 0.027 Uiso 1 1 calc R . .
C82 C 0.2671(5) 0.4112(4) -0.3736(2) 0.0189(9) Uani 1 1 d . . .
H82A H 0.3637 0.3756 -0.3869 0.023 Uiso 1 1 calc R . .
H82B H 0.2317 0.5046 -0.3839 0.023 Uiso 1 1 calc R . .
C84 C 0.3273(4) 0.3643(4) -0.2354(3) 0.0193(9) Uani 1 1 d . . .
H84A H 0.3147 0.4526 -0.2434 0.023 Uiso 1 1 calc R . .
H84B H 0.4209 0.3116 -0.2504 0.023 Uiso 1 1 calc R . .
C85 C 0.2943(4) 0.3140(4) -0.1449(3) 0.0170(9) Uani 1 1 d . . .
H85A H 0.3353 0.3360 -0.1082 0.020 Uiso 1 1 calc R . .
H85B H 0.1973 0.3532 -0.1334 0.020 Uiso 1 1 calc R . .
C202 C 0.2687(7) -0.4243(6) -0.0176(4) 0.0549(17) Uani 1 1 d . . .
H20C H 0.2774 -0.4050 -0.0786 0.066 Uiso 1 1 calc R . .
H20D H 0.3557 -0.4515 0.0041 0.066 Uiso 1 1 calc R . .
C203 C 0.1656(7) -0.3105(6) 0.0127(5) 0.074(2) Uani 1 1 d . . .
H20G H 0.0973 -0.2558 -0.0283 0.088 Uiso 1 1 calc R . .
H20H H 0.2059 -0.2600 0.0240 0.088 Uiso 1 1 calc R . .
C204 C 0.1064(6) -0.3662(6) 0.0916(4) 0.0509(17) Uani 1 1 d . . .
H20A H 0.1563 -0.3841 0.1398 0.061 Uiso 1 1 calc R . .
H20B H 0.0124 -0.3082 0.1014 0.061 Uiso 1 1 calc R . .
C205 C 0.1196(7) -0.4864(6) 0.0751(5) 0.063(2) Uani 1 1 d . . .
H20E H 0.1413 -0.5542 0.1260 0.076 Uiso 1 1 calc R . .
H20F H 0.0355 -0.4727 0.0559 0.076 Uiso 1 1 calc R . .
O201 O 0.2239(4) -0.5222(4) 0.0126(3) 0.0599(13) Uani 1 1 d . . .

loop_
_atom_site_aniso_label
_atom_site_aniso_U_11
_atom_site_aniso_U_22
_atom_site_aniso_U_33
_atom_site_aniso_U_23
_atom_site_aniso_U_13
_atom_site_aniso_U_12
Re1 0.01409(9) 0.01189(8) 0.01058(8) -0.00170(5) -0.00098(6) -0.00471(6)
Cl1 0.0244(6) 0.0266(6) 0.0200(6) -0.0020(4) -0.0008(5) -0.0101(5)
O31 0.032(2) 0.0203(16) 0.0254(19) -0.0046(13) -0.0122(16) -0.0052(15)
O41 0.038(2) 0.0233(17) 0.035(2) -0.0040(14) -0.0020(16) -0.0193(16)
O51 0.034(2) 0.0290(18) 0.0254(19) -0.0023(15) -0.0060(17) -0.0181(16)
O71 0.0202(16) 0.0124(13) 0.0112(14) -0.0024(11) 0.0020(12) -0.0080(12)
O74 0.0243(17) 0.0206(15) 0.0139(16) -0.0064(12) -0.0018(13) -0.0050(13)
O77 0.0232(17) 0.0222(16) 0.0173(17) -0.0027(12) -0.0062(14) -0.0050(13)
O80 0.0325(19) 0.0180(15) 0.0168(16) -0.0007(12) -0.0051(14) -0.0139(14)
O83 0.0216(16) 0.0221(15) 0.0127(15) 0.0009(12) -0.0015(13) -0.0130(13)
O86 0.0196(16) 0.0131(14) 0.0125(15) -0.0004(11) -0.0002(12) -0.0071(12)
N1 0.0161(18) 0.0134(16) 0.0125(18) -0.0005(13) 0.0004(14) -0.0079(14)
N11 0.0123(18) 0.0149(17) 0.0108(18) -0.0055(13) 0.0001(14) -0.0032(14)
N21 0.0126(18) 0.0149(16) 0.0111(18) -0.0041(13) -0.0012(14) -0.0041(14)
C12 0.013(2) 0.0139(19) 0.014(2) -0.0028(15) -0.0031(17) -0.0009(16)
C13 0.019(2) 0.017(2) 0.018(2) -0.0019(17) -0.0032(18) -0.0047(18)
C14 0.018(2) 0.017(2) 0.028(3) -0.0030(18) -0.003(2) -0.0080(18)
C15 0.020(2) 0.021(2) 0.018(2) -0.0098(17) -0.0074(19) -0.0052(18)
C16 0.012(2) 0.020(2) 0.011(2) -0.0037(16) -0.0015(17) -0.0036(17)
C22 0.012(2) 0.0159(19) 0.011(2) -0.0055(15) 0.0005(16) -0.0046(16)
C23 0.026(3) 0.019(2) 0.018(2) 0.0046(17) -0.0065(19) -0.0111(19)
C24 0.018(2) 0.026(2) 0.031(3) -0.002(2) -0.011(2) -0.004(2)
C25 0.016(2) 0.027(2) 0.023(2) -0.0089(19) -0.0011(19) -0.0098(19)
C26 0.016(2) 0.022(2) 0.015(2) -0.0073(17) 0.0057(18) -0.0084(18)
C31 0.024(2) 0.018(2) 0.015(2) -0.0046(17) -0.0034(19) -0.0093(19)
C41 0.022(2) 0.015(2) 0.017(2) 0.0018(16) -0.0037(19) -0.0064(18)
C51 0.013(2) 0.0079(19) 0.034(3) -0.0072(18) -0.007(2) -0.0023(16)
C61 0.017(2) 0.017(2) 0.010(2) -0.0007(15) -0.0019(17) -0.0081(17)
C62 0.0086(19) 0.0126(19) 0.013(2) -0.0040(15) -0.0015(16) -0.0024(15)
C63 0.013(2) 0.018(2) 0.013(2) -0.0056(16) -0.0033(17) -0.0069(17)
C64 0.016(2) 0.015(2) 0.016(2) -0.0005(16) -0.0049(17) -0.0078(17)
C65 0.020(2) 0.0125(19) 0.016(2) -0.0024(16) -0.0056(18) -0.0051(17)
C66 0.018(2) 0.016(2) 0.014(2) -0.0066(16) 0.0008(18) -0.0039(17)
C72 0.020(2) 0.0132(19) 0.015(2) -0.0005(16) -0.0034(18) -0.0058(17)
C73 0.021(2) 0.014(2) 0.014(2) -0.0022(16) -0.0020(18) -0.0040(17)
C75 0.042(3) 0.020(2) 0.018(2) -0.0116(18) -0.003(2) -0.003(2)
C76 0.044(3) 0.021(2) 0.020(3) -0.0084(19) -0.007(2) -0.011(2)
C78 0.020(2) 0.027(2) 0.016(2) -0.0089(18) -0.0021(19) -0.0067(19)
C79 0.020(2) 0.027(2) 0.017(2) -0.0037(18) -0.0014(19) -0.0056(19)
C81 0.030(3) 0.020(2) 0.013(2) 0.0045(17) -0.006(2) -0.010(2)
C82 0.027(2) 0.017(2) 0.009(2) 0.0045(16) -0.0004(18) -0.0105(19)
C84 0.022(2) 0.017(2) 0.020(2) 0.0006(17) -0.0022(19) -0.0111(18)
C85 0.021(2) 0.0116(19) 0.017(2) -0.0019(16) 0.0004(18) -0.0067(17)
C202 0.061(4) 0.058(4) 0.047(4) -0.010(3) 0.014(3) -0.033(4)
C203 0.065(5) 0.025(3) 0.125(7) -0.016(4) 0.011(5) -0.019(3)
C204 0.030(3) 0.076(4) 0.063(4) -0.047(4) 0.004(3) -0.021(3)
C205 0.049(4) 0.041(3) 0.084(5) -0.012(3) 0.026(4) -0.019(3)
O201 0.057(3) 0.041(2) 0.092(4) -0.041(2) 0.039(3) -0.030(2)

loop_
_atom_type_symbol
_atom_type_description
_atom_type_scat_dispersion_real
_atom_type_scat_dispersion_imag
_atom_type_scat_source
C C 0.0033 0.0016 'International Tables Vol C Tables 4.2.6.8 and 6.1.1.4'
H H 0.0000 0.0000 'International Tables Vol C Tables 4.2.6.8 and 6.1.1.4'
N N 0.0061 0.0033 'International Tables Vol C Tables 4.2.6.8 and 6.1.1.4'
O O 0.0106 0.0060 'International Tables Vol C Tables 4.2.6.8 and 6.1.1.4'
Cl Cl 0.1484 0.1585 'International Tables Vol C Tables 4.2.6.8 and 6.1.1.4'
Re Re -1.0185 7.2310 'International Tables Vol C Tables 4.2.6.8 and 6.1.1.4'

loop_
_geom_angle_atom_site_label_1
_geom_angle_atom_site_label_2
_geom_angle_atom_site_label_3
_geom_angle
_geom_angle_site_symmetry_1
_geom_angle_site_symmetry_3
_geom_angle_publ_flag
C31 Re1 C41 88.20(18) . . ?
C31 Re1 C51 89.66(18) . . ?
C41 Re1 C51 89.09(17) . . ?
C31 Re1 N21 175.40(15) . . ?
C41 Re1 N21 96.27(16) . . ?
C51 Re1 N21 91.50(15) . . ?
C31 Re1 N11 96.67(15) . . ?
C41 Re1 N11 174.86(16) . . ?
C51 Re1 N11 92.57(14) . . ?
N21 Re1 N11 78.82(12) . . ?
C31 Re1 Cl1 92.51(13) . . ?
C41 Re1 Cl1 93.21(14) . . ?
C51 Re1 Cl1 176.88(12) . . ?
N21 Re1 Cl1 86.16(10) . . ?
N11 Re1 Cl1 84.96(9) . . ?
C63 O71 C72 116.8(3) . . ?
C75 O74 C73 112.8(3) . . ?
C76 O77 C78 110.8(3) . . ?
C81 O80 C79 113.2(3) . . ?
C84 O83 C82 110.6(3) . . ?
C64 O86 C85 116.1(3) . . ?
C12 N1 C22 123.7(3) . . ?
C12 N1 C61 116.4(3) . . ?
C22 N1 C61 115.3(3) . . ?
C12 N11 C16 118.5(3) . . ?
C12 N11 Re1 121.2(3) . . ?
C16 N11 Re1 118.3(3) . . ?
C22 N21 C26 118.3(4) . . ?
C22 N21 Re1 123.2(3) . . ?
C26 N21 Re1 118.3(3) . . ?
N11 C12 C13 120.6(4) . . ?
N11 C12 N1 118.5(4) . . ?
C13 C12 N1 120.9(4) . . ?
C14 C13 C12 119.3(4) . . ?
C13 C14 C15 119.8(4) . . ?
C16 C15 C14 117.9(4) . . ?
N11 C16 C15 122.9(4) . . ?
N21 C22 C23 120.9(4) . . ?
N21 C22 N1 118.6(3) . . ?
C23 C22 N1 120.5(4) . . ?
C24 C23 C22 119.4(4) . . ?
C23 C24 C25 120.5(4) . . ?
C26 C25 C24 117.5(4) . . ?
N21 C26 C25 123.3(4) . . ?
O31 C31 Re1 178.2(4) . . ?
O41 C41 Re1 178.9(4) . . ?
O51 C51 Re1 177.0(4) . . ?
C66 C61 C62 120.6(4) . . ?
C66 C61 N1 121.2(3) . . ?
C62 C61 N1 118.1(3) . . ?
C63 C62 C61 119.9(4) . . ?
O71 C63 C62 124.8(3) . . ?
O71 C63 C64 114.9(3) . . ?
C62 C63 C64 120.3(4) . . ?
O86 C64 C65 124.3(3) . . ?
O86 C64 C63 116.7(3) . . ?
C65 C64 C63 119.0(4) . . ?
C64 C65 C66 120.3(4) . . ?
C61 C66 C65 119.8(4) . . ?
O71 C72 C73 108.1(3) . . ?
O74 C73 C72 108.5(3) . . ?
O74 C75 C76 108.8(4) . . ?
O77 C76 C75 110.1(4) . . ?
O77 C78 C79 109.9(4) . . ?
O80 C79 C78 108.9(4) . . ?
O80 C81 C82 108.0(3) . . ?
O83 C82 C81 109.4(3) . . ?
O83 C84 C85 109.1(3) . . ?
O86 C85 C84 109.0(3) . . ?
O201 C202 C203 105.9(5) . . ?
C202 C203 C204 104.0(5) . . ?
C205 C204 C203 103.1(5) . . ?
O201 C205 C204 107.5(5) . . ?
C205 O201 C202 109.7(4) . . ?

loop_
_geom_bond_atom_site_label_1
_geom_bond_atom_site_label_2
_geom_bond_distance
_geom_bond_site_symmetry_2
_geom_bond_publ_flag
Re1 C31 1.911(4) . ?
Re1 C41 1.911(4) . ?
Re1 C51 1.950(5) . ?
Re1 N21 2.175(3) . ?
Re1 N11 2.179(3) . ?
Re1 Cl1 2.4575(16) . ?
O31 C31 1.159(5) . ?
O41 C41 1.156(5) . ?
O51 C51 1.082(5) . ?
O71 C63 1.375(5) . ?
O71 C72 1.432(4) . ?
O74 C75 1.417(5) . ?
O74 C73 1.418(5) . ?
O77 C76 1.410(5) . ?
O77 C78 1.428(5) . ?
O80 C81 1.424(5) . ?
O80 C79 1.424(5) . ?
O83 C84 1.419(5) . ?
O83 C82 1.427(5) . ?
O86 C64 1.363(5) . ?
O86 C85 1.437(4) . ?
N1 C12 1.411(5) . ?
N1 C22 1.423(5) . ?
N1 C61 1.451(5) . ?
N11 C12 1.349(5) . ?
N11 C16 1.355(5) . ?
N21 C22 1.344(5) . ?
N21 C26 1.362(5) . ?
C12 C13 1.396(6) . ?
C13 C14 1.373(6) . ?
C14 C15 1.387(6) . ?
C15 C16 1.371(6) . ?
C22 C23 1.390(6) . ?
C23 C24 1.368(6) . ?
C24 C25 1.380(6) . ?
C25 C26 1.368(6) . ?
C61 C66 1.375(5) . ?
C61 C62 1.394(5) . ?
C62 C63 1.377(5) . ?
C63 C64 1.410(5) . ?
C64 C65 1.392(6) . ?
C65 C66 1.394(6) . ?
C72 C73 1.495(6) . ?
C75 C76 1.501(6) . ?
C78 C79 1.492(6) . ?
C81 C82 1.506(6) . ?
C84 C85 1.504(6) . ?
C202 O201 1.414(7) . ?
C202 C203 1.468(8) . ?
C203 C204 1.491(9) . ?
C204 C205 1.469(8) . ?
C205 O201 1.407(7) . ?
